data_7036135
loop_
_publ_author_name
'Zhao, Rong-Qing'
'Liu, Xing'
'Zhou, Jian'
'Xiao, Hong-Ping'
'Zou, Hua-Hong'
'Fu, Lianshe'
'Tang, Qiuling'
'Tan, Xiao-Feng'

_publ_section_title
;
 The first examples of 1-D organic hybrid lanthanoid thioarsenates based
 on two [As(V)S4](3-) linkage modes.
;
_journal_issue 14
_journal_name_full 'Dalton transactions (Cambridge, England : 2003)'
_journal_page_first 6015
_journal_page_last 6022
_journal_paper_doi 10.1039/c5dt02188j
_journal_volume 45
_journal_year 2016
_chemical_formula_moiety 'C18 H60 As2 N12 Nd2 S8'
_chemical_formula_sum 'C18 H60 As2 N12 Nd2 S8'
_chemical_formula_weight 1139.58
_chemical_name_systematic
; 
 ? 
;
_space_group_IT_number 15
_symmetry_cell_setting monoclinic
_symmetry_space_group_name_Hall '-C 2yc'
_symmetry_space_group_name_H-M 'C 1 2/c 1'
_atom_sites_solution_hydrogens geom
_atom_sites_solution_primary direct
_atom_sites_solution_secondary difmap
_audit_creation_method SHELXL-97
_audit_update_record
;
2015-08-03 deposited with the CCDC.
2015-08-10 downloaded from the CCDC.
;
_cell_angle_alpha 90.00
_cell_angle_beta 121.798(2)
_cell_angle_gamma 90.00
_cell_formula_units_Z 8
_cell_length_a 38.7276(8)
_cell_length_b 11.9905(3)
_cell_length_c 20.6659(4)
_cell_measurement_reflns_used 9956
_cell_measurement_temperature 296(2)
_cell_measurement_theta_max 28.7390
_cell_measurement_theta_min 3.5830
_cell_volume 8156.2(4)
_computing_cell_refinement 'CrystalClear, Ver. 1.30 (Rigaku/MSC, 2001)'
_computing_data_collection 'CrystalClear, Ver. 1.30 (Rigaku/MSC, 2001)'
_computing_data_reduction 'CrystalStructure, Ver. 3.60 (Rigaku/MSC, 2004)'
_computing_molecular_graphics 'ORTEPII (Johnson, 1976)'
_computing_publication_material SHELXL97
_computing_structure_refinement 'SHELXL97 (Sheldrick, 1997)'
_computing_structure_solution 'SHELXS97 (Sheldrick, 1990)'
_diffrn_ambient_temperature 296(2)
_diffrn_detector_area_resol_mean 7.31
_diffrn_measured_fraction_theta_full 0.997
_diffrn_measured_fraction_theta_max 0.997
_diffrn_measurement_device_type 'Rigaku Mercury'
_diffrn_measurement_method \w
_diffrn_radiation_monochromator graphite
_diffrn_radiation_source 'fine-focus sealed tube'
_diffrn_radiation_type MoK\a
_diffrn_radiation_wavelength 0.71073
_diffrn_reflns_av_R_equivalents 0.0359
_diffrn_reflns_av_unetI/netI 0.0511
_diffrn_reflns_limit_h_max 41
_diffrn_reflns_limit_h_min -48
_diffrn_reflns_limit_k_max 7
_diffrn_reflns_limit_k_min -14
_diffrn_reflns_limit_l_max 25
_diffrn_reflns_limit_l_min -16
_diffrn_reflns_number 18874
_diffrn_reflns_theta_full 26.37
_diffrn_reflns_theta_max 26.37
_diffrn_reflns_theta_min 3.48
_exptl_absorpt_coefficient_mu 4.568
_exptl_absorpt_correction_T_max 0.7404
_exptl_absorpt_correction_T_min 0.5881
_exptl_absorpt_correction_type multi-scan
_exptl_absorpt_process_details 'Jacobson, R. (1998) Private communication'
_exptl_crystal_colour blue
_exptl_crystal_density_diffrn 1.856
_exptl_crystal_density_method 'not measured'
_exptl_crystal_description block
_exptl_crystal_F_000 4528
_exptl_crystal_size_max 0.13
_exptl_crystal_size_mid 0.11
_exptl_crystal_size_min 0.07
_refine_diff_density_max 1.751
_refine_diff_density_min -1.817
_refine_diff_density_rms 0.150
_refine_ls_extinction_method none
_refine_ls_goodness_of_fit_ref 1.056
_refine_ls_hydrogen_treatment constr
_refine_ls_matrix_type full
_refine_ls_number_parameters 452
_refine_ls_number_reflns 8310
_refine_ls_number_restraints 187
_refine_ls_restrained_S_all 1.046
_refine_ls_R_factor_all 0.0596
_refine_ls_R_factor_gt 0.0507
_refine_ls_shift/su_max 0.001
_refine_ls_shift/su_mean 0.000
_refine_ls_structure_factor_coef Fsqd
_refine_ls_weighting_details 'calc w=1/[\s^2^(Fo^2^)+(0.0650P)^2^+84.0000P] where P=(Fo^2^+2Fc^2^)/3'
_refine_ls_weighting_scheme calc
_refine_ls_wR_factor_gt 0.1355
_refine_ls_wR_factor_ref 0.1445
_reflns_number_gt 7288
_reflns_number_total 8310
_reflns_threshold_expression >2sigma(I)
_cod_data_source_file c5dt02188j2.cif
_cod_data_source_block Ic
_cod_depositor_comments 'Adding full bibliography for 7036133--7036141.cif.'
_cod_original_cell_volume 8156.2(3)
_cod_original_sg_symbol_H-M 'C 2/c'
_cod_database_code 7036135

loop_
_symmetry_equiv_pos_as_xyz
'x, y, z'
'-x, y, -z+1/2'
'x+1/2, y+1/2, z'
'-x+1/2, y+1/2, -z+1/2'
'-x, -y, -z'
'x, -y, z-1/2'
'-x+1/2, -y+1/2, -z'
'x+1/2, -y+1/2, z-1/2'

loop_
_atom_site_label
_atom_site_type_symbol
_atom_site_fract_x
_atom_site_fract_y
_atom_site_fract_z
_atom_site_U_iso_or_equiv
_atom_site_adp_type
_atom_site_occupancy
_atom_site_symmetry_multiplicity
_atom_site_calc_flag
_atom_site_refinement_flags
_atom_site_disorder_assembly
_atom_site_disorder_group
Nd1 Nd 0.300093(13) 0.23496(4) 0.72392(3) 0.03144(13) Uani 1 1 d . A .
Nd2 Nd 0.069650(12) 0.27261(4) 0.49399(2) 0.03033(13) Uani 1 1 d . . .
As1 As 0.43418(2) 0.23692(7) 0.86865(5) 0.02874(18) Uani 1 1 d . . .
As2 As 0.18338(3) 0.24214(8) 0.61212(6) 0.0371(2) Uani 1 1 d . . .
S1 S 0.48554(6) 0.13190(19) 0.94240(12) 0.0376(5) Uani 1 1 d . . .
S2 S 0.43260(7) 0.3810(2) 0.92863(15) 0.0487(6) Uani 1 1 d . . .
S3 S 0.43566(8) 0.2815(3) 0.76864(14) 0.0527(6) Uani 1 1 d . . .
S4 S 0.38059(6) 0.13598(19) 0.83378(14) 0.0415(5) Uani 1 1 d . . .
S5 S 0.14958(7) 0.3753(3) 0.53558(19) 0.0652(9) Uani 1 1 d . . .
S6 S 0.21943(7) 0.1553(3) 0.57630(16) 0.0586(7) Uani 1 1 d . . .
S7 S 0.14007(7) 0.1325(2) 0.61471(16) 0.0542(7) Uani 1 1 d . . .
S8 S 0.22641(8) 0.3102(3) 0.72246(16) 0.0643(8) Uani 1 1 d . . .
N1 N 0.2938(3) 0.1172(7) 0.8268(5) 0.058(2) Uani 1 1 d . . .
H1D H 0.2673 0.1069 0.8097 0.069 Uiso 1 1 calc R . .
H1E H 0.3051 0.0497 0.8317 0.069 Uiso 1 1 calc R . .
N2 N 0.3235(2) 0.3394(8) 0.8524(5) 0.051(2) Uani 1 1 d . . .
H2B H 0.3509 0.3429 0.8788 0.062 Uiso 1 1 calc R . .
H2C H 0.3143 0.4099 0.8410 0.062 Uiso 1 1 calc R . .
N7 N 0.0259(3) 0.1011(8) 0.4129(5) 0.058(2) Uani 1 1 d . . .
H7D H 0.0256 0.0502 0.4446 0.070 Uiso 1 1 calc R . .
H7E H 0.0001 0.1241 0.3815 0.070 Uiso 1 1 calc R . .
N8 N 0.1005(3) 0.1492(10) 0.4280(5) 0.067(3) Uani 1 1 d . B .
H8B H 0.0977 0.1872 0.3880 0.081 Uiso 1 1 calc R . .
H8C H 0.1272 0.1395 0.4615 0.081 Uiso 1 1 calc R . .
N9 N 0.0382(2) 0.3490(7) 0.3543(4) 0.0432(18) Uani 1 1 d . . .
H9C H 0.0471 0.3069 0.3300 0.052 Uiso 1 1 calc R . .
H9D H 0.0110 0.3424 0.3292 0.052 Uiso 1 1 calc R . .
N10 N 0.0654(2) 0.4918(6) 0.4801(4) 0.0386(16) Uani 1 1 d . . .
H10D H 0.0493 0.5170 0.4962 0.046 Uiso 1 1 calc R . .
H10E H 0.0904 0.5198 0.5117 0.046 Uiso 1 1 calc R . .
N11 N 0.0855(3) 0.3601(8) 0.6229(5) 0.058(2) Uani 1 1 d . . .
H11C H 0.1116 0.3455 0.6587 0.070 Uiso 1 1 calc R . .
H11D H 0.0828 0.4346 0.6173 0.070 Uiso 1 1 calc R . .
N12 N 0.0423(2) 0.1610(7) 0.5672(4) 0.0449(18) Uani 1 1 d . . .
H12B H 0.0150 0.1594 0.5377 0.054 Uiso 1 1 calc R . .
H12C H 0.0511 0.0902 0.5723 0.054 Uiso 1 1 calc R . .
C1 C 0.3316(5) 0.3360(15) 0.9810(8) 0.098(5) Uani 1 1 d . . .
H1A H 0.3559 0.2936 1.0126 0.147 Uiso 1 1 calc R . .
H1B H 0.3138 0.3292 0.9999 0.147 Uiso 1 1 calc R . .
H1C H 0.3385 0.4130 0.9815 0.147 Uiso 1 1 calc R . .
C2 C 0.3112(4) 0.2935(11) 0.9030(6) 0.066(3) Uani 1 1 d . . .
H2A H 0.2823 0.3114 0.8795 0.079 Uiso 1 1 calc R . .
C3 C 0.3139(5) 0.1722(12) 0.9037(7) 0.081(4) Uani 1 1 d . . .
H3A H 0.3019 0.1427 0.9311 0.097 Uiso 1 1 calc R . .
H3B H 0.3424 0.1515 0.9319 0.097 Uiso 1 1 calc R . .
C13 C 0.0594(5) 0.6575(10) 0.4038(8) 0.080(4) Uani 1 1 d . . .
H13A H 0.0532 0.6983 0.4364 0.120 Uiso 1 1 calc R . .
H13B H 0.0430 0.6852 0.3527 0.120 Uiso 1 1 calc R . .
H13C H 0.0876 0.6668 0.4213 0.120 Uiso 1 1 calc R . .
C14 C 0.0505(5) 0.5362(10) 0.4054(7) 0.083(4) Uani 1 1 d . . .
H14A H 0.0215 0.5411 0.3872 0.100 Uiso 1 1 calc R . .
C15 C 0.0487(6) 0.4650(10) 0.3524(7) 0.093(5) Uani 1 1 d . . .
H15A H 0.0749 0.4662 0.3570 0.111 Uiso 1 1 calc R . .
H15B H 0.0290 0.4946 0.3025 0.111 Uiso 1 1 calc R . .
C16 C 0.0701(5) 0.3635(15) 0.7266(7) 0.097(5) Uani 1 1 d . . .
H16A H 0.0475 0.3491 0.7324 0.145 Uiso 1 1 calc R . .
H16B H 0.0752 0.4423 0.7301 0.145 Uiso 1 1 calc R . .
H16C H 0.0938 0.3259 0.7662 0.145 Uiso 1 1 calc R . .
C17 C 0.0604(5) 0.3213(11) 0.6494(7) 0.071(3) Uani 1 1 d . . .
H17A H 0.0338 0.3536 0.6135 0.085 Uiso 1 1 calc R . .
C18 C 0.0532(5) 0.2010(10) 0.6415(7) 0.074(4) Uani 1 1 d . . .
H18A H 0.0775 0.1628 0.6800 0.088 Uiso 1 1 calc R . .
H18B H 0.0315 0.1834 0.6502 0.088 Uiso 1 1 calc R . .
C7 C 0.2760(6) 0.5820(16) 0.5778(13) 0.077(6) Uani 0.594(14) 1 d PU A 1
H7A H 0.2547 0.6269 0.5749 0.116 Uiso 0.594(14) 1 calc PR A 1
H7B H 0.2661 0.5445 0.5302 0.116 Uiso 0.594(14) 1 calc PR A 1
H7C H 0.2986 0.6287 0.5886 0.116 Uiso 0.594(14) 1 calc PR A 1
C8 C 0.2890(6) 0.5004(19) 0.6377(15) 0.064(5) Uani 0.594(14) 1 d PU A 1
H8A H 0.2852 0.5338 0.6768 0.077 Uiso 0.594(14) 1 calc PR A 1
C9 C 0.3320(5) 0.4796(18) 0.6727(14) 0.054(4) Uani 0.594(14) 1 d PU A 1
H9A H 0.3466 0.5499 0.6887 0.065 Uiso 0.594(14) 1 calc PR A 1
H9B H 0.3370 0.4458 0.6357 0.065 Uiso 0.594(14) 1 calc PR A 1
C7B C 0.3512(10) 0.584(2) 0.687(2) 0.091(10) Uani 0.406(14) 1 d PU A 2
H7L H 0.3583 0.6482 0.7191 0.137 Uiso 0.406(14) 1 calc PR A 2
H7M H 0.3355 0.6067 0.6344 0.137 Uiso 0.406(14) 1 calc PR A 2
H7N H 0.3755 0.5474 0.6963 0.137 Uiso 0.406(14) 1 calc PR A 2
C8B C 0.3016(10) 0.475(2) 0.6225(18) 0.052(5) Uani 0.406(14) 1 d PU A 2
H8L H 0.3177 0.4388 0.6053 0.062 Uiso 0.406(14) 1 calc PR A 2
H8M H 0.2889 0.5408 0.5917 0.062 Uiso 0.406(14) 1 calc PR A 2
C9B C 0.3267(8) 0.504(2) 0.7034(17) 0.046(5) Uani 0.406(14) 1 d PU A 2
H9L H 0.3118 0.5392 0.7245 0.055 Uiso 0.406(14) 1 calc PR A 2
N5 N 0.2685(3) 0.3923(9) 0.6182(6) 0.080(3) Uani 1 1 d . . .
H5B H 0.2677 0.3663 0.5766 0.095 Uiso 0.594(14) 1 calc PR A 1
H5C H 0.2426 0.4034 0.6052 0.095 Uiso 0.594(14) 1 calc PR A 1
H5F H 0.2547 0.3592 0.5721 0.095 Uiso 0.406(14) 1 d PR A 2
H5G H 0.2504 0.4306 0.6243 0.095 Uiso 0.406(14) 1 d PR A 2
N6 N 0.3476(2) 0.4033(7) 0.7409(5) 0.052(2) Uani 1 1 d . . .
H6C H 0.3518 0.4442 0.7809 0.062 Uiso 0.594(14) 1 calc PR A 1
H6D H 0.3719 0.3759 0.7523 0.062 Uiso 0.594(14) 1 calc PR A 1
H6F H 0.3634 0.4189 0.7910 0.062 Uiso 0.406(14) 1 d PR A 2
H6G H 0.3641 0.3807 0.7250 0.062 Uiso 0.406(14) 1 d PR A 2
C10 C 0.0233(9) -0.057(2) 0.3373(17) 0.093(9) Uani 0.50(2) 1 d PU B 1
H10A H -0.0055 -0.0503 0.3027 0.140 Uiso 0.50(2) 1 calc PR B 1
H10B H 0.0286 -0.1071 0.3779 0.140 Uiso 0.50(2) 1 calc PR B 1
H10C H 0.0355 -0.0860 0.3106 0.140 Uiso 0.50(2) 1 calc PR B 1
C10B C 0.0902(10) -0.043(2) 0.3528(16) 0.082(8) Uani 0.50(2) 1 d PU B 2
H10F H 0.1189 -0.0472 0.3738 0.122 Uiso 0.50(2) 1 calc PR B 2
H10G H 0.0770 -0.0164 0.3013 0.122 Uiso 0.50(2) 1 calc PR B 2
H10H H 0.0799 -0.1155 0.3535 0.122 Uiso 0.50(2) 1 calc PR B 2
C11 C 0.0815(5) 0.0400(12) 0.4017(10) 0.094(5) Uani 1 1 d . . .
H11A H 0.0879 0.0103 0.3657 0.113 Uiso 0.50(2) 1 calc PR B 1
H11B H 0.0923 -0.0107 0.4446 0.113 Uiso 0.50(2) 1 calc PR B 1
H11F H 0.0903 -0.0013 0.4489 0.113 Uiso 0.50(2) 1 calc PR B 2
C12 C 0.0395(4) 0.0465(12) 0.3672(8) 0.078(4) Uani 1 1 d . B .
H12A H 0.0304 0.0951 0.3229 0.094 Uiso 0.50(2) 1 calc PR B 1
H12F H 0.0285 -0.0284 0.3551 0.094 Uiso 0.50(2) 1 calc PR B 2
H12G H 0.0285 0.0868 0.3195 0.094 Uiso 0.50(2) 1 calc PR B 2
N3 N 0.3295(3) 0.1881(8) 0.6363(5) 0.055(2) Uani 1 1 d . . .
H3C H 0.3197 0.2372 0.5976 0.066 Uiso 0.594(14) 1 calc PR A 1
H3D H 0.3568 0.1945 0.6637 0.066 Uiso 0.594(14) 1 calc PR A 1
H3G H 0.3115 0.2124 0.5888 0.066 Uiso 0.406(14) 1 d PR A 2
H3H H 0.3525 0.2277 0.6534 0.066 Uiso 0.406(14) 1 d PR A 2
N4 N 0.3017(2) 0.0226(7) 0.6953(5) 0.0480(19) Uani 1 1 d . . .
H4G H 0.3111 -0.0150 0.7392 0.058 Uiso 0.594(14) 1 calc PR A 1
H4H H 0.2759 0.0004 0.6633 0.058 Uiso 0.594(14) 1 calc PR A 1
H4D H 0.3099 -0.0162 0.7385 0.058 Uiso 0.406(14) 1 d PR A 2
H4E H 0.2758 0.0031 0.6617 0.058 Uiso 0.406(14) 1 d PR A 2
C4 C 0.3082(11) -0.125(2) 0.6134(16) 0.083(8) Uani 0.594(14) 1 d PDU A 1
H4A H 0.3052 -0.1824 0.6426 0.124 Uiso 0.594(14) 1 calc PR A 1
H4B H 0.3273 -0.1491 0.6000 0.124 Uiso 0.594(14) 1 calc PR A 1
H4C H 0.2824 -0.1110 0.5679 0.124 Uiso 0.594(14) 1 calc PR A 1
C5 C 0.3248(7) -0.0108(17) 0.6641(14) 0.058(5) Uani 0.594(14) 1 d PDU A 1
H5A H 0.3537 -0.0162 0.7033 0.070 Uiso 0.594(14) 1 calc PR A 1
C6 C 0.3176(7) 0.0692(18) 0.6046(13) 0.057(4) Uani 0.594(14) 1 d PU A 1
H6A H 0.2891 0.0678 0.5645 0.068 Uiso 0.594(14) 1 calc PR A 1
H6B H 0.3334 0.0473 0.5825 0.068 Uiso 0.594(14) 1 calc PR A 1
C4B C 0.3196(11) -0.130(2) 0.641(2) 0.056(7) Uani 0.406(14) 1 d PDU A 2
H4L H 0.3201 -0.1570 0.6848 0.084 Uiso 0.406(14) 1 calc PR A 2
H4M H 0.3461 -0.1368 0.6482 0.084 Uiso 0.406(14) 1 calc PR A 2
H4I H 0.3004 -0.1718 0.5968 0.084 Uiso 0.406(14) 1 calc PR A 2
C5B C 0.3062(10) 0.002(2) 0.6277(19) 0.049(5) Uani 0.406(14) 1 d PDU A 2
H5L H 0.2807 0.0143 0.5792 0.059 Uiso 0.406(14) 1 calc PR A 2
C6B C 0.3391(10) 0.069(3) 0.6339(19) 0.056(6) Uani 0.406(14) 1 d PU A 2
H6L H 0.3418 0.0552 0.5905 0.067 Uiso 0.406(14) 1 calc PR A 2
H6M H 0.3645 0.0492 0.6798 0.067 Uiso 0.406(14) 1 calc PR A 2

loop_
_atom_site_aniso_label
_atom_site_aniso_U_11
_atom_site_aniso_U_22
_atom_site_aniso_U_33
_atom_site_aniso_U_23
_atom_site_aniso_U_13
_atom_site_aniso_U_12
Nd1 0.0229(2) 0.0301(2) 0.0388(3) 0.00232(18) 0.0145(2) 0.00115(15)
Nd2 0.0221(2) 0.0370(3) 0.0318(2) 0.00286(18) 0.01411(19) 0.00258(16)
As1 0.0197(4) 0.0319(4) 0.0323(4) 0.0007(3) 0.0121(3) 0.0001(3)
As2 0.0193(4) 0.0413(5) 0.0440(5) 0.0040(4) 0.0121(4) 0.0047(3)
S1 0.0238(9) 0.0392(12) 0.0444(11) 0.0063(10) 0.0142(9) 0.0023(8)
S2 0.0421(12) 0.0363(12) 0.0614(15) -0.0114(11) 0.0230(11) 0.0007(10)
S3 0.0414(13) 0.0784(19) 0.0418(13) 0.0130(13) 0.0243(11) 0.0056(13)
S4 0.0250(9) 0.0353(12) 0.0560(13) 0.0060(10) 0.0158(9) -0.0003(8)
S5 0.0313(12) 0.0608(18) 0.094(2) 0.0379(16) 0.0266(13) 0.0063(11)
S6 0.0365(12) 0.0683(19) 0.0683(16) -0.0241(15) 0.0257(12) -0.0017(12)
S7 0.0356(12) 0.0568(16) 0.0669(16) 0.0249(13) 0.0248(11) 0.0074(11)
S8 0.0379(13) 0.082(2) 0.0586(16) -0.0236(15) 0.0154(12) 0.0144(13)
N1 0.071(6) 0.042(5) 0.078(6) 0.012(5) 0.052(5) 0.000(4)
N2 0.044(4) 0.051(5) 0.056(5) -0.002(4) 0.025(4) -0.003(4)
N7 0.055(5) 0.054(6) 0.065(5) -0.013(5) 0.031(4) 0.001(4)
N8 0.060(6) 0.092(8) 0.061(5) 0.011(6) 0.040(5) 0.030(5)
N9 0.041(4) 0.046(5) 0.039(4) 0.000(4) 0.019(3) 0.003(3)
N10 0.031(3) 0.041(4) 0.043(4) -0.001(3) 0.019(3) 0.001(3)
N11 0.078(6) 0.052(6) 0.050(5) -0.002(4) 0.037(5) -0.010(5)
N12 0.045(4) 0.039(4) 0.054(5) 0.008(4) 0.028(4) 0.002(3)
C1 0.117(12) 0.112(14) 0.074(9) 0.000(9) 0.056(9) -0.004(11)
C2 0.080(8) 0.067(8) 0.052(6) -0.009(6) 0.036(6) -0.014(7)
C3 0.132(12) 0.063(8) 0.071(8) 0.005(7) 0.070(9) 0.004(8)
C13 0.109(11) 0.046(7) 0.098(10) 0.016(7) 0.064(9) -0.003(7)
C14 0.144(13) 0.046(7) 0.059(7) 0.005(6) 0.053(8) -0.008(8)
C15 0.177(16) 0.046(7) 0.047(6) -0.002(5) 0.054(8) -0.023(8)
C16 0.115(12) 0.126(14) 0.065(8) -0.023(9) 0.059(8) -0.019(11)
C17 0.117(10) 0.057(7) 0.062(7) -0.012(6) 0.063(8) -0.010(7)
C18 0.119(11) 0.053(7) 0.070(7) -0.006(6) 0.066(8) -0.031(7)
C7 0.061(10) 0.043(10) 0.089(12) 0.025(9) 0.013(9) 0.007(8)
C8 0.044(9) 0.043(9) 0.089(11) 0.022(8) 0.025(7) 0.003(7)
C9 0.033(7) 0.041(9) 0.084(11) 0.019(8) 0.027(7) -0.003(6)
C7B 0.075(14) 0.039(13) 0.106(16) 0.011(13) 0.011(13) 0.006(11)
C8B 0.052(10) 0.030(10) 0.073(11) 0.015(9) 0.032(8) 0.005(9)
C9B 0.046(9) 0.032(10) 0.063(11) 0.012(9) 0.031(8) 0.005(8)
N5 0.053(5) 0.064(7) 0.089(7) 0.035(6) 0.015(5) -0.004(5)
N6 0.043(4) 0.043(5) 0.060(5) 0.003(4) 0.021(4) -0.006(4)
C10 0.12(2) 0.061(16) 0.103(19) -0.037(15) 0.063(17) -0.044(15)
C10B 0.14(2) 0.053(15) 0.100(17) -0.011(13) 0.093(17) 0.012(14)
C11 0.116(12) 0.065(9) 0.141(14) -0.001(9) 0.095(11) 0.028(8)
C12 0.059(7) 0.071(9) 0.077(8) -0.036(7) 0.017(6) 0.001(6)
N3 0.055(5) 0.058(6) 0.061(5) 0.009(5) 0.036(4) -0.003(4)
N4 0.052(5) 0.040(5) 0.048(4) 0.000(4) 0.024(4) -0.006(4)
C4 0.096(16) 0.057(11) 0.067(15) -0.025(11) 0.023(12) 0.006(11)
C5 0.052(10) 0.050(8) 0.067(11) -0.007(9) 0.027(8) -0.001(8)
C6 0.058(10) 0.051(8) 0.062(11) -0.013(8) 0.032(8) 0.004(9)
C4B 0.050(14) 0.048(13) 0.058(16) -0.018(12) 0.021(12) 0.003(11)
C5B 0.049(12) 0.044(9) 0.058(13) -0.011(10) 0.031(9) -0.003(10)
C6B 0.052(12) 0.057(10) 0.061(13) -0.006(10) 0.030(9) 0.002(11)

loop_
_atom_type_symbol
_atom_type_description
_atom_type_scat_dispersion_real
_atom_type_scat_dispersion_imag
_atom_type_scat_source
C C 0.0033 0.0016 'International Tables Vol C Tables 4.2.6.8 and 6.1.1.4'
H H 0.0000 0.0000 'International Tables Vol C Tables 4.2.6.8 and 6.1.1.4'
As As 0.0499 2.0058 'International Tables Vol C Tables 4.2.6.8 and 6.1.1.4'
N N 0.0061 0.0033 'International Tables Vol C Tables 4.2.6.8 and 6.1.1.4'
S S 0.1246 0.1234 'International Tables Vol C Tables 4.2.6.8 and 6.1.1.4'
Nd Nd -0.1943 3.0179 'International Tables Vol C Tables 4.2.6.8 and 6.1.1.4'

loop_
_geom_angle_atom_site_label_1
_geom_angle_atom_site_label_2
_geom_angle_atom_site_label_3
_geom_angle
_geom_angle_site_symmetry_3
N4 Nd1 N2 130.9(3) .
N4 Nd1 N6 132.6(3) .
N2 Nd1 N6 69.8(3) .
N4 Nd1 N5 124.1(3) .
N2 Nd1 N5 104.9(3) .
N6 Nd1 N5 63.3(3) .
N4 Nd1 N3 64.6(3) .
N2 Nd1 N3 138.2(3) .
N6 Nd1 N3 74.4(3) .
N5 Nd1 N3 76.5(3) .
N4 Nd1 N1 71.9(3) .
N2 Nd1 N1 64.9(3) .
N6 Nd1 N1 130.7(3) .
N5 Nd1 N1 146.9(3) .
N3 Nd1 N1 133.1(3) .
N4 Nd1 S4 69.15(18) .
N2 Nd1 S4 75.72(19) .
N6 Nd1 S4 79.95(18) .
N5 Nd1 S4 139.3(2) .
N3 Nd1 S4 77.4(2) .
N1 Nd1 S4 71.3(2) .
N4 Nd1 S8 115.38(19) .
N2 Nd1 S8 71.64(18) .
N6 Nd1 S8 111.7(2) .
N5 Nd1 S8 75.6(3) .
N3 Nd1 S8 144.0(2) .
N1 Nd1 S8 71.3(2) .
S4 Nd1 S8 137.99(8) .
N4 Nd1 S6 67.48(19) .
N2 Nd1 S6 139.57(18) .
N6 Nd1 S6 128.99(19) .
N5 Nd1 S6 68.0(2) .
N3 Nd1 S6 80.7(2) .
N1 Nd1 S6 98.7(2) .
S4 Nd1 S6 136.43(7) .
S8 Nd1 S6 68.06(7) .
N11 Nd2 N12 64.4(3) .
N11 Nd2 N7 133.5(3) .
N12 Nd2 N7 69.4(3) .
N11 Nd2 N9 134.5(3) .
N12 Nd2 N9 135.6(2) .
N7 Nd2 N9 78.6(3) .
N11 Nd2 N10 71.3(2) .
N12 Nd2 N10 123.3(2) .
N7 Nd2 N10 136.6(3) .
N9 Nd2 N10 64.5(2) .
N11 Nd2 N8 144.1(3) .
N12 Nd2 N8 115.8(3) .
N7 Nd2 N8 63.5(3) .
N9 Nd2 N8 73.0(3) .
N10 Nd2 N8 120.9(3) .
N11 Nd2 S5 83.7(2) .
N12 Nd2 S5 135.36(18) .
N7 Nd2 S5 136.3(2) .
N9 Nd2 S5 89.02(18) .
N10 Nd2 S5 67.64(16) .
N8 Nd2 S5 72.8(2) .
N11 Nd2 S7 76.1(2) .
N12 Nd2 S7 72.91(17) .
N7 Nd2 S7 95.1(2) .
N9 Nd2 S7 141.69(18) .
N10 Nd2 S7 127.95(16) .
N8 Nd2 S7 70.5(2) .
S5 Nd2 S7 69.49(7) .
N11 Nd2 S1 80.8(2) 8_455
N12 Nd2 S1 73.35(17) 8_455
N7 Nd2 S1 81.97(19) 8_455
N9 Nd2 S1 72.31(17) 8_455
N10 Nd2 S1 66.17(15) 8_455
N8 Nd2 S1 134.8(2) 8_455
S5 Nd2 S1 133.79(7) 8_455
S7 Nd2 S1 144.88(7) 8_455
S2 As1 S1 110.95(10) .
S2 As1 S3 112.08(12) .
S1 As1 S3 109.85(10) .
S2 As1 S4 109.11(10) .
S1 As1 S4 105.83(9) .
S3 As1 S4 108.81(11) .
S5 As2 S7 107.02(10) .
S5 As2 S8 109.29(14) .
S7 As2 S8 112.54(13) .
S5 As2 S6 111.10(13) .
S7 As2 S6 111.51(12) .
S8 As2 S6 105.43(10) .
As1 S1 Nd2 116.24(9) 8_556
As1 S4 Nd1 117.74(9) .
As2 S5 Nd2 92.44(9) .
As2 S6 Nd1 90.71(9) .
As2 S7 Nd2 90.90(9) .
As2 S8 Nd1 95.66(9) .
C3 N1 Nd1 113.3(7) .
C3 N1 H1D 108.9 .
Nd1 N1 H1D 108.9 .
C3 N1 H1E 108.9 .
Nd1 N1 H1E 108.9 .
H1D N1 H1E 107.7 .
C2 N2 Nd1 118.2(7) .
C2 N2 H2B 107.8 .
Nd1 N2 H2B 107.8 .
C2 N2 H2C 107.8 .
Nd1 N2 H2C 107.8 .
H2B N2 H2C 107.1 .
C12 N7 Nd2 115.5(7) .
C12 N7 H7D 108.4 .
Nd2 N7 H7D 108.4 .
C12 N7 H7E 108.4 .
Nd2 N7 H7E 108.4 .
H7D N7 H7E 107.5 .
C11 N8 Nd2 114.3(7) .
C11 N8 H8B 108.7 .
Nd2 N8 H8B 108.7 .
C11 N8 H8C 108.7 .
Nd2 N8 H8C 108.7 .
H8B N8 H8C 107.6 .
C15 N9 Nd2 112.8(6) .
C15 N9 H9C 109.0 .
Nd2 N9 H9C 109.0 .
C15 N9 H9D 109.0 .
Nd2 N9 H9D 109.0 .
H9C N9 H9D 107.8 .
C14 N10 Nd2 116.9(6) .
C14 N10 H10D 108.1 .
Nd2 N10 H10D 108.1 .
C14 N10 H10E 108.1 .
Nd2 N10 H10E 108.1 .
H10D N10 H10E 107.3 .
C17 N11 Nd2 114.8(7) .
C17 N11 H11C 108.6 .
Nd2 N11 H11C 108.6 .
C17 N11 H11D 108.6 .
Nd2 N11 H11D 108.6 .
H11C N11 H11D 107.5 .
C18 N12 Nd2 117.6(6) .
C18 N12 H12B 107.9 .
Nd2 N12 H12B 107.9 .
C18 N12 H12C 107.9 .
Nd2 N12 H12C 107.9 .
H12B N12 H12C 107.2 .
C2 C1 H1A 109.5 .
C2 C1 H1B 109.5 .
H1A C1 H1B 109.5 .
C2 C1 H1C 109.5 .
H1A C1 H1C 109.5 .
H1B C1 H1C 109.5 .
C3 C2 C1 110.0(12) .
C3 C2 N2 109.4(10) .
C1 C2 N2 117.7(11) .
C3 C2 H2A 106.3 .
C1 C2 H2A 106.3 .
N2 C2 H2A 106.3 .
C2 C3 N1 115.6(10) .
C2 C3 H3A 108.4 .
N1 C3 H3A 108.4 .
C2 C3 H3B 108.4 .
N1 C3 H3B 108.4 .
H3A C3 H3B 107.4 .
C14 C13 H13A 109.5 .
C14 C13 H13B 109.5 .
H13A C13 H13B 109.5 .
C14 C13 H13C 109.5 .
H13A C13 H13C 109.5 .
H13B C13 H13C 109.5 .
C15 C14 N10 117.0(11) .
C15 C14 C13 120.5(11) .
N10 C14 C13 114.6(11) .
C15 C14 H14A 99.4 .
N10 C14 H14A 99.4 .
C13 C14 H14A 99.4 .
C14 C15 N9 118.4(11) .
C14 C15 H15A 107.7 .
N9 C15 H15A 107.7 .
C14 C15 H15B 107.7 .
N9 C15 H15B 107.7 .
H15A C15 H15B 107.1 .
C17 C16 H16A 109.5 .
C17 C16 H16B 109.5 .
H16A C16 H16B 109.5 .
C17 C16 H16C 109.5 .
H16A C16 H16C 109.5 .
H16B C16 H16C 109.5 .
N11 C17 C18 114.2(10) .
N11 C17 C16 117.1(11) .
C18 C17 C16 111.9(11) .
N11 C17 H17A 104.0 .
C18 C17 H17A 104.0 .
C16 C17 H17A 104.0 .
N12 C18 C17 112.2(9) .
N12 C18 H18A 109.2 .
C17 C18 H18A 109.2 .
N12 C18 H18B 109.2 .
C17 C18 H18B 109.2 .
H18A C18 H18B 107.9 .
C9 C8 C7 110(2) .
C9 C8 N5 107.5(19) .
C7 C8 N5 118.1(19) .
C9 C8 H8A 107.1 .
C7 C8 H8A 107.1 .
N5 C8 H8A 107.1 .
C8 C9 N6 111.2(16) .
C8 C9 H9A 109.4 .
N6 C9 H9A 109.4 .
C8 C9 H9B 109.4 .
N6 C9 H9B 109.4 .
H9A C9 H9B 108.0 .
C9B C7B H7L 109.5 .
C9B C7B H7M 109.5 .
H7L C7B H7M 109.5 .
C9B C7B H7N 109.5 .
H7L C7B H7N 109.5 .
H7M C7B H7N 109.5 .
C9B C8B N5 104(2) .
C9B C8B H8L 110.9 .
N5 C8B H8L 110.9 .
C9B C8B H8M 110.9 .
N5 C8B H8M 110.9 .
H8L C8B H8M 108.9 .
N6 C9B C8B 105(2) .
N6 C9B C7B 114(2) .
C8B C9B C7B 91(3) .
N6 C9B H9L 114.7 .
C8B C9B H9L 114.7 .
C7B C9B H9L 114.7 .
C8 N5 Nd1 117.1(10) .
C8B N5 Nd1 113.0(12) .
C8 N5 H5B 108.0 .
C8B N5 H5B 83.6 .
Nd1 N5 H5B 108.0 .
C8 N5 H5C 108.0 .
C8B N5 H5C 131.6 .
Nd1 N5 H5C 108.0 .
H5B N5 H5C 107.3 .
C8 N5 H5F 127.9 .
C8B N5 H5F 110.2 .
Nd1 N5 H5F 108.5 .
H5C N5 H5F 78.7 .
C8 N5 H5G 81.9 .
C8B N5 H5G 109.7 .
Nd1 N5 H5G 107.6 .
H5B N5 H5G 132.5 .
H5F N5 H5G 107.6 .
C9B N6 Nd1 114.7(12) .
C9 N6 Nd1 115.6(8) .
C9B N6 H6C 79.2 .
C9 N6 H6C 108.4 .
Nd1 N6 H6C 108.4 .
C9B N6 H6D 131.6 .
C9 N6 H6D 108.4 .
Nd1 N6 H6D 108.4 .
H6C N6 H6D 107.5 .
C9B N6 H6F 107.0 .
C9 N6 H6F 129.8 .
Nd1 N6 H6F 108.4 .
H6D N6 H6F 78.0 .
C9B N6 H6G 111.4 .
C9 N6 H6G 81.7 .
Nd1 N6 H6G 107.6 .
H6C N6 H6G 132.9 .
H6F N6 H6G 107.5 .
C12 C10 H10A 109.5 .
C12 C10 H10B 109.5 .
C12 C10 H10C 109.5 .
C11 C10B H10F 109.5 .
C11 C10B H10G 109.5 .
H10F C10B H10G 109.5 .
C11 C10B H10H 109.5 .
H10F C10B H10H 109.5 .
H10G C10B H10H 109.5 .
C12 C11 N8 111.3(11) .
C12 C11 C10B 107.1(17) .
N8 C11 C10B 124.6(15) .
C12 C11 H11A 109.4 .
N8 C11 H11A 109.4 .
C12 C11 H11B 109.4 .
N8 C11 H11B 109.4 .
C10B C11 H11B 93.2 .
H11A C11 H11B 108.0 .
C12 C11 H11F 103.9 .
N8 C11 H11F 103.9 .
C10B C11 H11F 103.9 .
H11A C11 H11F 118.8 .
C10 C12 C11 108.2(18) .
C10 C12 N7 117.1(18) .
C11 C12 N7 114.7(11) .
C10 C12 H12A 105.2 .
C11 C12 H12A 105.2 .
N7 C12 H12A 105.2 .
C11 C12 H12F 108.6 .
N7 C12 H12F 108.6 .
H12A C12 H12F 114.7 .
C10 C12 H12G 98.1 .
C11 C12 H12G 108.6 .
N7 C12 H12G 108.6 .
H12F C12 H12G 107.6 .
C6B N3 Nd1 115.5(13) .
C6 N3 Nd1 110.3(9) .
C6B N3 H3C 126.5 .
C6 N3 H3C 109.6 .
Nd1 N3 H3C 109.6 .
C6B N3 H3D 82.6 .
C6 N3 H3D 109.6 .
Nd1 N3 H3D 109.6 .
H3C N3 H3D 108.1 .
C6B N3 H3G 109.8 .
C6 N3 H3G 87.1 .
Nd1 N3 H3G 108.0 .
H3D N3 H3G 129.5 .
C6B N3 H3H 107.9 .
C6 N3 H3H 131.9 .
Nd1 N3 H3H 108.2 .
H3C N3 H3H 82.7 .
H3G N3 H3H 107.2 .
C5 N4 Nd1 118.4(10) .
C5B N4 Nd1 113.1(11) .
C5 N4 H4G 107.7 .
C5B N4 H4G 131.8 .
Nd1 N4 H4G 107.7 .
C5 N4 H4H 107.7 .
C5B N4 H4H 84.0 .
Nd1 N4 H4H 107.7 .
H4G N4 H4H 107.1 .
C5 N4 H4D 109.1 .
C5B N4 H4D 132.4 .
Nd1 N4 H4D 108.4 .
H4H N4 H4D 104.6 .
C5 N4 H4E 106.9 .
C5B N4 H4E 82.5 .
Nd1 N4 H4E 106.1 .
H4G N4 H4E 109.9 .
H4D N4 H4E 107.3 .
C5 C4 H4A 109.5 .
C5 C4 H4B 109.5 .
H4A C4 H4B 109.5 .
C5 C4 H4C 109.5 .
H4A C4 H4C 109.5 .
H4B C4 H4C 109.5 .
N4 C5 C6 108.3(18) .
N4 C5 C4 114(2) .
C6 C5 C4 100(2) .
N4 C5 H5A 111.4 .
C6 C5 H5A 111.4 .
C4 C5 H5A 111.4 .
C5 C6 N3 111.5(16) .
C5 C6 H6A 109.3 .
N3 C6 H6A 109.3 .
C5 C6 H6B 109.3 .
N3 C6 H6B 109.3 .
H6A C6 H6B 108.0 .
C5B C4B H4L 109.5 .
C5B C4B H4M 109.5 .
H4L C4B H4M 109.5 .
C5B C4B H4I 109.5 .
H4L C4B H4I 109.5 .
H4M C4B H4I 109.5 .
C6B C5B N4 111(2) .
C6B C5B C4B 109(3) .
N4 C5B C4B 101(2) .
C6B C5B H5L 112.0 .
N4 C5B H5L 112.0 .
C4B C5B H5L 112.0 .
C5B C6B N3 108(2) .
C5B C6B H6L 110.1 .
N3 C6B H6L 110.1 .
C5B C6B H6M 110.1 .
N3 C6B H6M 110.1 .
H6L C6B H6M 108.4 .

loop_
_geom_bond_atom_site_label_1
_geom_bond_atom_site_label_2
_geom_bond_distance
_geom_bond_site_symmetry_2
Nd1 N4 2.622(8) .
Nd1 N2 2.627(8) .
Nd1 N6 2.628(8) .
Nd1 N5 2.648(9) .
Nd1 N3 2.659(8) .
Nd1 N1 2.668(8) .
Nd1 S4 2.970(2) .
Nd1 S8 2.978(3) .
Nd1 S6 3.152(3) .
Nd2 N11 2.617(8) .
Nd2 N12 2.624(7) .
Nd2 N7 2.631(9) .
Nd2 N9 2.636(7) .
Nd2 N10 2.640(7) .
Nd2 N8 2.681(9) .
Nd2 S5 3.005(2) .
Nd2 S7 3.052(2) .
Nd2 S1 3.066(2) 8_455
As1 S2 2.146(2) .
As1 S1 2.161(2) .
As1 S3 2.165(2) .
As1 S4 2.171(2) .
As2 S5 2.140(3) .
As2 S7 2.154(3) .
As2 S8 2.154(3) .
As2 S6 2.161(3) .
S1 Nd2 3.066(2) 8_556
N1 C3 1.504(15) .
N1 H1D 0.9000 .
N1 H1E 0.9000 .
N2 C2 1.466(14) .
N2 H2B 0.9000 .
N2 H2C 0.9000 .
N7 C12 1.458(14) .
N7 H7D 0.9000 .
N7 H7E 0.9000 .
N8 C11 1.460(18) .
N8 H8B 0.9000 .
N8 H8C 0.9000 .
N9 C15 1.455(14) .
N9 H9C 0.9000 .
N9 H9D 0.9000 .
N10 C14 1.436(13) .
N10 H10D 0.9000 .
N10 H10E 0.9000 .
N11 C17 1.421(14) .
N11 H11C 0.9000 .
N11 H11D 0.9000 .
N12 C18 1.444(13) .
N12 H12B 0.9000 .
N12 H12C 0.9000 .
C1 C2 1.463(17) .
C1 H1A 0.9600 .
C1 H1B 0.9600 .
C1 H1C 0.9600 .
C2 C3 1.458(19) .
C2 H2A 0.9800 .
C3 H3A 0.9700 .
C3 H3B 0.9700 .
C13 C14 1.499(16) .
C13 H13A 0.9600 .
C13 H13B 0.9600 .
C13 H13C 0.9600 .
C14 C15 1.360(17) .
C14 H14A 0.9800 .
C15 H15A 0.9700 .
C15 H15B 0.9700 .
C16 C17 1.521(15) .
C16 H16A 0.9600 .
C16 H16B 0.9600 .
C16 H16C 0.9600 .
C17 C18 1.462(17) .
C17 H17A 0.9800 .
C18 H18A 0.9700 .
C18 H18B 0.9700 .
C7 C8 1.44(3) .
C7 H7A 0.9600 .
C7 H7B 0.9600 .
C7 H7C 0.9600 .
C8 C9 1.44(3) .
C8 N5 1.46(2) .
C8 H8A 0.9800 .
C9 N6 1.51(2) .
C9 H9A 0.9700 .
C9 H9B 0.9700 .
C7B C9B 1.51(4) .
C7B H7L 0.9600 .
C7B H7M 0.9600 .
C7B H7N 0.9600 .
C8B C9B 1.47(5) .
C8B N5 1.59(3) .
C8B H8L 0.9700 .
C8B H8M 0.9700 .
C9B N6 1.44(3) .
C9B H9L 0.9800 .
N5 H5B 0.9000 .
N5 H5C 0.9000 .
N5 H5F 0.9023 .
N5 H5G 0.9001 .
N6 H6C 0.9000 .
N6 H6D 0.9000 .
N6 H6F 0.9027 .
N6 H6G 0.9005 .
C10 C12 1.38(3) .
C10 H10A 0.9600 .
C10 H10B 0.9600 .
C10 H10C 0.9600 .
C10B C11 1.58(2) .
C10B H10F 0.9600 .
C10B H10G 0.9600 .
C10B H10H 0.9600 .
C11 C12 1.389(18) .
C11 H11A 0.9700 .
C11 H11B 0.9700 .
C11 H11F 0.9800 .
C12 H12A 0.9800 .
C12 H12F 0.9700 .
C12 H12G 0.9700 .
N3 C6B 1.49(3) .
N3 C6 1.54(2) .
N3 H3C 0.9000 .
N3 H3D 0.9000 .
N3 H3G 0.9021 .
N3 H3H 0.8997 .
N4 C5 1.41(2) .
N4 C5B 1.52(3) .
N4 H4G 0.9000 .
N4 H4H 0.9000 .
N4 H4D 0.9025 .
N4 H4E 0.9002 .
C4 C5 1.64(2) .
C4 H4A 0.9600 .
C4 H4B 0.9600 .
C4 H4C 0.9600 .
C5 C6 1.47(4) .
C5 H5A 0.9800 .
C6 H6A 0.9700 .
C6 H6B 0.9700 .
C4B C5B 1.64(2) .
C4B H4L 0.9600 .
C4B H4M 0.9600 .
C4B H4I 0.9600 .
C5B C6B 1.45(5) .
C5B H5L 0.9800 .
C6B H6L 0.9700 .
C6B H6M 0.9700 .
